data_4300287
loop_
_publ_author_name
'Fortner, Kevin C.'
'Bigi, Julian P.'
'Brown, Seth N.'

_publ_section_title
;
 Six-Coordinate Titanium Complexes of a Tripodal Aminetris(phenoxide)
 Ligand: Synthesis, Structure, and Dynamics
;
_journal_coden_ASTM INOCAJ
_journal_issue 8
_journal_name_full 'Inorganic Chemistry'
_journal_page_first 2803
_journal_page_last 2814
_journal_paper_doi 10.1021/ic048403d
_journal_volume 44
_journal_year 2005
_chemical_formula_moiety '[N(CH2C6H2-t-Bu2O)3]Ti(dfc).CH2Cl2'
_chemical_formula_sum 'C55 H75 Cl2 N O6 Ti'
_chemical_formula_weight 964.96
_chemical_name_common '[Nitrilotris(3,5-di-tert-butyl-2-cresolato)](2,6-diformy'
_space_group_IT_number 14
_symmetry_cell_setting monoclinic
_symmetry_space_group_name_Hall '-P 2yn'
_symmetry_space_group_name_H-M 'P 1 21/n 1'
_cell_angle_alpha 90.00
_cell_angle_beta 106.3570(10)
_cell_angle_gamma 90.00
_cell_formula_units_Z 4
_cell_length_a 20.6770(9)
_cell_length_b 11.7837(5)
_cell_length_c 22.4263(10)
_cell_measurement_temperature 100(2)
_cell_volume 5243.0(4)
_diffrn_ambient_temperature 100(2)
_exptl_crystal_density_diffrn 1.222
_refine_ls_R_factor_obs 0.0817
_refine_ls_wR_factor_obs 0.2183
_cod_duplicate_entry 4300817
_cod_data_source_file 4300287.cif
_cod_data_source_block 4300287
_cod_depositor_comments
;
The following automatic conversions were performed:
'_symmetry_cell_setting' value 'Monoclinic' changed to 'monoclinic'
according to '/home/saulius/struct/CIF-dictionaries/cif_core.dic'
dictionary named 'cif_core.dic' version 2.4.1 from 2010-06-29.

Automatic conversion script
Id: cif_fix_enum 1527 2010-12-29 10:47:43Z saulius 

 Adding full bibliography for
 /tmp/tmp-cod-update-bibliographies-8993/cifs/4300287.cif.
;
_cod_original_sg_symbol_H-M 'P 21/n'
_cod_database_code 4300287

loop_
_symmetry_equiv_pos_as_xyz
'x, y, z'
'-x+1/2, y+1/2, -z+1/2'
'-x, -y, -z'
'x-1/2, -y-1/2, z-1/2'

loop_
_atom_site_aniso_label
_atom_site_aniso_U_11
_atom_site_aniso_U_22
_atom_site_aniso_U_33
_atom_site_aniso_U_23
_atom_site_aniso_U_13
_atom_site_aniso_U_12
Ti 0.0131(3) 0.0125(3) 0.0133(3) 0.0002(2) 0.0026(2) -0.0017(2)
O1 0.0145(10) 0.0167(11) 0.0171(10) -0.0003(8) 0.0036(8) -0.0003(8)
O2 0.0160(10) 0.0130(10) 0.0152(10) -0.0001(8) 0.0028(8) -0.0013(8)
O3 0.0140(10) 0.0182(11) 0.0156(10) 0.0030(8) 0.0036(8) -0.0022(8)
O4 0.0189(10) 0.0139(11) 0.0163(10) 0.0009(8) 0.0026(8) -0.0024(8)
O5 0.0191(10) 0.0154(11) 0.0170(10) 0.0001(8) 0.0029(8) -0.0021(8)
O6 0.0378(15) 0.0262(14) 0.0217(12) 0.0001(10) -0.0046(11) 0.0057(11)
N 0.0120(11) 0.0128(12) 0.0163(12) 0.0018(9) 0.0044(9) -0.0012(9)
C5 0.0193(14) 0.0149(15) 0.0191(15) 0.0016(11) 0.0054(12) -0.0006(11)
C6 0.025(2) 0.021(2) 0.0179(15) -0.0011(12) 0.0038(12) 0.0053(13)
C10 0.0118(13) 0.0151(14) 0.0172(14) -0.0019(11) 0.0044(10) -0.0036(11)
C11 0.0147(13) 0.0130(14) 0.0187(14) 0.0015(11) 0.0048(11) -0.0015(11)
C12 0.0149(13) 0.0129(14) 0.0196(14) 0.0016(11) 0.0059(11) -0.0014(11)
C13 0.0164(14) 0.0168(15) 0.0187(14) -0.0004(12) 0.0047(11) -0.0024(11)
C14 0.0153(14) 0.017(2) 0.025(2) 0.0025(12) 0.0055(12) 0.0003(12)
C15 0.0180(14) 0.017(2) 0.024(2) 0.0000(12) 0.0096(12) 0.0009(12)
C16 0.0189(14) 0.0152(15) 0.0194(15) 0.0010(11) 0.0071(12) -0.0012(11)
C20 0.0155(13) 0.0150(14) 0.0155(13) -0.0010(11) 0.0051(11) -0.0014(11)
C21 0.0114(12) 0.0125(14) 0.0178(14) -0.0018(11) 0.0043(10) -0.0011(10)
C22 0.0131(13) 0.0145(14) 0.0173(14) 0.0013(11) 0.0050(11) 0.0006(11)
C23 0.0152(13) 0.0145(15) 0.0166(14) -0.0016(11) 0.0024(11) 0.0010(11)
C24 0.0156(14) 0.0151(15) 0.0178(14) -0.0016(11) 0.0014(11) 0.0003(11)
C25 0.0155(13) 0.0119(14) 0.0202(15) 0.0019(11) 0.0028(11) 0.0000(11)
C26 0.0123(13) 0.0157(14) 0.0157(13) 0.0007(11) 0.0039(10) 0.0012(11)
C30 0.0126(13) 0.0157(14) 0.0153(13) 0.0033(11) 0.0026(10) -0.0015(11)
C31 0.0152(13) 0.0116(14) 0.0166(14) 0.0014(11) 0.0038(11) -0.0009(11)
C32 0.0136(13) 0.0136(14) 0.0173(14) 0.0001(11) 0.0039(11) -0.0015(11)
C33 0.0148(13) 0.0173(15) 0.0160(14) 0.0017(11) 0.0028(11) 0.0003(11)
C34 0.0160(14) 0.019(2) 0.0148(13) 0.0022(11) 0.0054(11) -0.0013(11)
C35 0.0130(13) 0.0170(15) 0.0195(14) 0.0010(12) 0.0058(11) -0.0024(11)
C36 0.0141(13) 0.0152(14) 0.0162(14) 0.0002(11) 0.0026(11) -0.0012(11)
C41 0.0157(13) 0.0157(15) 0.0150(13) -0.0020(11) 0.0047(11) -0.0008(11)
C42 0.0178(14) 0.0156(15) 0.0170(14) 0.0006(11) 0.0055(11) -0.0003(11)
C43 0.023(2) 0.0136(15) 0.023(2) -0.0006(12) 0.0037(12) -0.0029(12)
C44 0.028(2) 0.019(2) 0.027(2) -0.0035(14) -0.0023(14) -0.0047(14)
C45 0.026(2) 0.021(2) 0.021(2) -0.0020(13) -0.0038(13) 0.0005(13)
C46 0.0173(14) 0.021(2) 0.0150(14) -0.0019(12) 0.0031(11) 0.0003(12)
C47 0.049(3) 0.022(2) 0.045(2) 0.000(2) -0.022(2) -0.011(2)
C100 0.0145(14) 0.024(2) 0.030(2) -0.0005(14) 0.0035(13) 0.0051(12)
C101 0.022(2) 0.043(3) 0.101(5) 0.005(3) 0.002(2) -0.003(2)
C102 0.031(2) 0.088(4) 0.046(3) 0.025(3) 0.006(2) 0.019(2)
C103 0.041(3) 0.083(4) 0.052(3) -0.021(3) -0.006(2) 0.033(3)
C110 0.023(2) 0.022(2) 0.0183(15) -0.0007(12) 0.0083(12) 0.0017(13)
C111 0.036(2) 0.035(2) 0.024(2) -0.007(2) 0.010(2) 0.009(2)
C112 0.037(2) 0.028(2) 0.020(2) 0.0021(14) 0.0108(14) -0.003(2)
C113 0.029(2) 0.026(2) 0.0185(15) -0.0055(13) 0.0071(13) -0.0058(14)
C200 0.025(2) 0.017(2) 0.020(2) -0.0006(12) 0.0001(13) -0.0040(13)
C201 0.033(2) 0.023(2) 0.036(2) 0.006(2) -0.013(2) -0.010(2)
C202 0.046(2) 0.022(2) 0.026(2) -0.0090(14) 0.014(2) -0.008(2)
C203 0.024(2) 0.016(2) 0.026(2) 0.0001(13) 0.0027(13) -0.0048(13)
C210 0.0164(14) 0.0164(15) 0.0154(14) 0.0010(11) 0.0050(11) 0.0000(11)
C211 0.023(2) 0.020(2) 0.0192(15) 0.0039(12) 0.0078(12) -0.0008(13)
C212 0.023(2) 0.019(2) 0.0193(15) -0.0001(12) 0.0090(12) 0.0006(12)
C213 0.0174(14) 0.023(2) 0.0166(14) 0.0014(12) 0.0015(11) 0.0006(12)
C300 0.0134(13) 0.022(2) 0.0183(14) 0.0074(12) 0.0045(11) -0.0009(11)
C301 0.0163(15) 0.040(2) 0.028(2) 0.013(2) 0.0060(13) -0.0073(14)
C302 0.022(2) 0.024(2) 0.0173(15) 0.0036(13) 0.0051(12) 0.0002(13)
C303 0.027(2) 0.021(2) 0.028(2) 0.0068(14) 0.0085(14) 0.0006(14)
C310 0.0127(13) 0.019(2) 0.0169(14) 0.0016(11) 0.0030(11) -0.0003(11)
C311 0.0156(14) 0.027(2) 0.0183(15) -0.0015(13) 0.0006(11) 0.0019(12)
C312 0.0195(15) 0.018(2) 0.026(2) 0.0025(13) 0.0048(13) 0.0031(12)
C313 0.0117(13) 0.027(2) 0.026(2) 0.0059(13) 0.0043(12) -0.0011(12)
Cl11 0.134(2) 0.135(2) 0.157(3) -0.028(2) 0.062(2) -0.027(2)
Cl12 0.481(10) 0.142(3) 0.389(8) 0.017(4) 0.363(8) 0.009(5)
C1 0.196(13) 0.266(18) 0.268(17) 0.207(15) 0.180(13) 0.164(13)

loop_
_atom_site_label
_atom_site_type_symbol
_atom_site_fract_x
_atom_site_fract_y
_atom_site_fract_z
_atom_site_U_iso_or_equiv
_atom_site_thermal_displace_type
_atom_site_occupancy
_atom_site_calc_flag
_atom_site_refinement_flags
_atom_site_disorder_group
Ti Ti 0.56027(3) 0.78085(5) 0.80582(2) 0.01320(14) Uani 1 d . .
O1 O 0.47677(11) 0.8018(2) 0.82096(10) 0.0163(4) Uani 1 d . .
O2 O 0.56747(10) 0.6274(2) 0.81790(10) 0.0151(4) Uani 1 d . .
O3 O 0.62719(11) 0.7961(2) 0.76428(10) 0.0161(4) Uani 1 d . .
O4 O 0.61721(11) 0.8293(2) 0.88545(10) 0.0168(4) Uani 1 d . .
O5 O 0.55067(11) 0.9602(2) 0.78508(10) 0.0176(4) Uani 1 d . .
O6 O 0.76219(14) 0.8104(2) 1.04901(12) 0.0312(6) Uani 1 d . .
N N 0.49825(12) 0.7423(2) 0.70849(12) 0.0136(5) Uani 1 d . .
C5 C 0.5869(2) 1.0368(3) 0.81409(15) 0.0178(6) Uani 1 d . .
H5 H 0.5804(2) 1.1101(3) 0.79578(15) 0.021 Uiso 1 calc R .
C6 C 0.7171(2) 0.8180(3) 1.00105(15) 0.0221(7) Uani 1 d . .
H6 H 0.6903(2) 0.7528(3) 0.98662(15) 0.026 Uiso 1 calc R .
C10 C 0.42501(14) 0.7214(3) 0.70204(14) 0.0146(6) Uani 1 d . .
H10A H 0.42091(14) 0.6497(3) 0.72370(14) 0.018 Uiso 1 calc R .
H10B H 0.40135(14) 0.7107(3) 0.65744(14) 0.018 Uiso 1 calc R .
C11 C 0.41627(15) 0.8464(3) 0.78936(14) 0.0155(6) Uani 1 d . .
C12 C 0.38967(15) 0.8140(3) 0.72719(14) 0.0156(6) Uani 1 d . .
C13 C 0.3275(2) 0.8549(3) 0.69210(15) 0.0173(6) Uani 1 d . .
H13 H 0.3105(2) 0.8330(3) 0.64979(15) 0.021 Uiso 1 calc R .
C14 C 0.2898(2) 0.9279(3) 0.7184(2) 0.0192(6) Uani 1 d . .
C15 C 0.3171(2) 0.9573(3) 0.7807(2) 0.0188(6) Uani 1 d . .
H15 H 0.2915(2) 1.0060(3) 0.7992(2) 0.023 Uiso 1 calc R .
C16 C 0.3799(2) 0.9195(3) 0.81781(15) 0.0175(6) Uani 1 d . .
C20 C 0.52623(15) 0.6355(3) 0.68833(14) 0.0152(6) Uani 1 d . .
H20A H 0.57512(15) 0.6456(3) 0.69392(14) 0.018 Uiso 1 calc R .
H20B H 0.50431(15) 0.6228(3) 0.64355(14) 0.018 Uiso 1 calc R .
C21 C 0.53673(14) 0.5328(3) 0.78962(14) 0.0138(6) Uani 1 d . .
C22 C 0.51554(14) 0.5322(3) 0.72448(14) 0.0148(6) Uani 1 d . .
C23 C 0.48365(15) 0.4371(3) 0.69346(14) 0.0159(6) Uani 1 d . .
H23 H 0.46981(15) 0.4368(3) 0.64932(14) 0.019 Uiso 1 calc R .
C24 C 0.4714(2) 0.3418(3) 0.72546(14) 0.0168(6) Uani 1 d . .
C25 C 0.49253(15) 0.3453(3) 0.79065(14) 0.0163(6) Uani 1 d . .
H25 H 0.48440(15) 0.2810(3) 0.81304(14) 0.020 Uiso 1 calc R .
C26 C 0.52518(14) 0.4396(3) 0.82421(14) 0.0146(6) Uani 1 d . .
C30 C 0.50286(14) 0.8376(3) 0.66571(14) 0.0148(6) Uani 1 d . .
H30A H 0.48131(14) 0.9054(3) 0.67795(14) 0.018 Uiso 1 calc R .
H30B H 0.47625(14) 0.8166(3) 0.62312(14) 0.018 Uiso 1 calc R .
C31 C 0.63205(15) 0.8483(3) 0.71209(14) 0.0146(6) Uani 1 d . .
C32 C 0.57315(15) 0.8705(3) 0.66369(14) 0.0149(6) Uani 1 d . .
C33 C 0.5778(2) 0.9301(3) 0.61161(14) 0.0163(6) Uani 1 d . .
H33 H 0.5379(2) 0.9440(3) 0.57901(14) 0.020 Uiso 1 calc R .
C34 C 0.6393(2) 0.9702(3) 0.60558(14) 0.0164(6) Uani 1 d . .
C35 C 0.69718(15) 0.9403(3) 0.65233(14) 0.0163(6) Uani 1 d . .
H35 H 0.73970(15) 0.9628(3) 0.64789(14) 0.020 Uiso 1 calc R .
C36 C 0.69585(15) 0.8788(3) 0.70546(14) 0.0155(6) Uani 1 d . .
C41 C 0.65068(15) 0.9230(3) 0.90615(14) 0.0154(6) Uani 1 d . .
C42 C 0.6378(2) 1.0269(3) 0.87261(14) 0.0167(6) Uani 1 d . .
C43 C 0.6743(2) 1.1243(3) 0.8970(2) 0.0203(6) Uani 1 d . .
H43 H 0.6646(2) 1.1931(3) 0.8741(2) 0.024 Uiso 1 calc R .
C44 C 0.7237(2) 1.1245(3) 0.9532(2) 0.0268(7) Uani 1 d . .
C45 C 0.7364(2) 1.0225(3) 0.9855(2) 0.0246(7) Uani 1 d . .
H45 H 0.7703(2) 1.0208(3) 1.0242(2) 0.030 Uiso 1 calc R .
C46 C 0.7017(2) 0.9227(3) 0.96384(14) 0.0179(6) Uani 1 d . .
C47 C 0.7607(2) 1.2322(4) 0.9788(2) 0.0460(12) Uani 1 d . .
H47A H 0.7938(2) 1.2161(4) 1.0187(2) 0.069 Uiso 1 calc R .
H47B H 0.7285(2) 1.2889(4) 0.9848(2) 0.069 Uiso 1 calc R .
H47C H 0.7839(2) 1.2616(4) 0.9494(2) 0.069 Uiso 1 calc R .
C100 C 0.2201(2) 0.9689(3) 0.6796(2) 0.0233(7) Uani 1 d . .
C101 C 0.1746(2) 0.8648(5) 0.6581(3) 0.059(2) Uani 1 d . .
H10C H 0.1696(2) 0.8234(5) 0.6944(3) 0.088 Uiso 1 calc R .
H10D H 0.1950(2) 0.8149(5) 0.6334(3) 0.088 Uiso 1 calc R .
H10E H 0.1302(2) 0.8898(5) 0.6326(3) 0.088 Uiso 1 calc R .
C102 C 0.2254(2) 1.0295(6) 0.6213(2) 0.0561(15) Uani 1 d . .
H10F H 0.2474(2) 0.9796(6) 0.5980(2) 0.084 Uiso 1 calc R .
H10G H 0.2520(2) 1.0990(6) 0.6330(2) 0.084 Uiso 1 calc R .
H10H H 0.1801(2) 1.0490(6) 0.5953(2) 0.084 Uiso 1 calc R .
C103 C 0.1855(3) 1.0467(6) 0.7156(3) 0.063(2) Uani 1 d . .
H10I H 0.1823(3) 1.0081(6) 0.7534(3) 0.094 Uiso 1 calc R .
H10J H 0.1401(3) 1.0654(6) 0.6896(3) 0.094 Uiso 1 calc R .
H10K H 0.2117(3) 1.1166(6) 0.7269(3) 0.094 Uiso 1 calc R .
C110 C 0.4052(2) 0.9511(3) 0.88682(15) 0.0206(6) Uani 1 d . .
C111 C 0.3600(2) 1.0395(4) 0.9052(2) 0.0317(8) Uani 1 d . .
H11A H 0.3779(2) 1.0574(4) 0.9494(2) 0.048 Uiso 1 calc R .
H11B H 0.3142(2) 1.0091(4) 0.8972(2) 0.048 Uiso 1 calc R .
H11C H 0.3589(2) 1.1086(4) 0.8806(2) 0.048 Uiso 1 calc R .
C112 C 0.4067(2) 0.8441(3) 0.9264(2) 0.0279(8) Uani 1 d . .
H11D H 0.4229(2) 0.8639(3) 0.9705(2) 0.042 Uiso 1 calc R .
H11E H 0.4369(2) 0.7878(3) 0.9163(2) 0.042 Uiso 1 calc R .
H11F H 0.3611(2) 0.8124(3) 0.9174(2) 0.042 Uiso 1 calc R .
C113 C 0.4767(2) 1.0033(3) 0.9025(2) 0.0245(7) Uani 1 d . .
H11G H 0.4917(2) 1.0227(3) 0.9468(2) 0.037 Uiso 1 calc R .
H11H H 0.4757(2) 1.0720(3) 0.8777(2) 0.037 Uiso 1 calc R .
H11I H 0.5079(2) 0.9482(3) 0.8931(2) 0.037 Uiso 1 calc R .
C200 C 0.4357(2) 0.2393(3) 0.6888(2) 0.0220(7) Uani 1 d . .
C201 C 0.3704(2) 0.2782(3) 0.6407(2) 0.0355(10) Uani 1 d . .
H20C H 0.3813(2) 0.3356(3) 0.6134(2) 0.053 Uiso 1 calc R .
H20D H 0.3396(2) 0.3109(3) 0.6622(2) 0.053 Uiso 1 calc R .
H20E H 0.3488(2) 0.2130(3) 0.6158(2) 0.053 Uiso 1 calc R .
C202 C 0.4824(2) 0.1845(3) 0.6545(2) 0.0305(8) Uani 1 d . .
H20F H 0.4953(2) 0.2413(3) 0.6280(2) 0.046 Uiso 1 calc R .
H20G H 0.4589(2) 0.1217(3) 0.6288(2) 0.046 Uiso 1 calc R .
H20H H 0.5230(2) 0.1557(3) 0.6849(2) 0.046 Uiso 1 calc R .
C203 C 0.4160(2) 0.1499(3) 0.7301(2) 0.0229(7) Uani 1 d . .
H20I H 0.3933(2) 0.0864(3) 0.7044(2) 0.034 Uiso 1 calc R .
H20J H 0.3854(2) 0.1838(3) 0.7515(2) 0.034 Uiso 1 calc R .
H20K H 0.4565(2) 0.1223(3) 0.7609(2) 0.034 Uiso 1 calc R .
C210 C 0.5463(2) 0.4429(3) 0.89570(14) 0.0160(6) Uani 1 d . .
C211 C 0.5308(2) 0.3311(3) 0.92451(15) 0.0205(6) Uani 1 d . .
H21A H 0.4824(2) 0.3153(3) 0.90966(15) 0.031 Uiso 1 calc R .
H21B H 0.5443(2) 0.3379(3) 0.96989(15) 0.031 Uiso 1 calc R .
H21C H 0.5559(2) 0.2689(3) 0.91230(15) 0.031 Uiso 1 calc R .
C212 C 0.5085(2) 0.5398(3) 0.91844(15) 0.0199(6) Uani 1 d . .
H21D H 0.4598(2) 0.5272(3) 0.90285(15) 0.030 Uiso 1 calc R .
H21E H 0.5200(2) 0.6126(3) 0.90289(15) 0.030 Uiso 1 calc R .
H21F H 0.5219(2) 0.5410(3) 0.96398(15) 0.030 Uiso 1 calc R .
C213 C 0.6227(2) 0.4638(3) 0.92050(15) 0.0197(6) Uani 1 d . .
H21G H 0.6343(2) 0.5346(3) 0.90301(15) 0.030 Uiso 1 calc R .
H21H H 0.6471(2) 0.4005(3) 0.90837(15) 0.030 Uiso 1 calc R .
H21I H 0.6354(2) 0.4695(3) 0.96592(15) 0.030 Uiso 1 calc R .
C300 C 0.6405(2) 1.0425(3) 0.54887(14) 0.0179(6) Uani 1 d . .
C301 C 0.7120(2) 1.0763(4) 0.5495(2) 0.0279(8) Uani 1 d . .
H30C H 0.7104(2) 1.1221(4) 0.5126(2) 0.042 Uiso 1 calc R .
H30D H 0.7388(2) 1.0079(4) 0.5493(2) 0.042 Uiso 1 calc R .
H30E H 0.7326(2) 1.1207(4) 0.5870(2) 0.042 Uiso 1 calc R .
C302 C 0.6096(2) 0.9755(3) 0.48883(15) 0.0214(7) Uani 1 d . .
H30F H 0.5635(2) 0.9526(3) 0.48726(15) 0.032 Uiso 1 calc R .
H30G H 0.6369(2) 0.9078(3) 0.48812(15) 0.032 Uiso 1 calc R .
H30H H 0.6086(2) 1.0233(3) 0.45283(15) 0.032 Uiso 1 calc R .
C303 C 0.5991(2) 1.1513(3) 0.5483(2) 0.0255(7) Uani 1 d . .
H30I H 0.5530(2) 1.1310(3) 0.5479(2) 0.038 Uiso 1 calc R .
H30J H 0.5980(2) 1.1961(3) 0.5112(2) 0.038 Uiso 1 calc R .
H30K H 0.6199(2) 1.1962(3) 0.5856(2) 0.038 Uiso 1 calc R .
C310 C 0.76146(15) 0.8406(3) 0.75328(14) 0.0165(6) Uani 1 d . .
C311 C 0.7657(2) 0.8852(3) 0.81890(15) 0.0210(7) Uani 1 d . .
H31A H 0.8079(2) 0.8593(3) 0.84811(15) 0.032 Uiso 1 calc R .
H31B H 0.7275(2) 0.8562(3) 0.83199(15) 0.032 Uiso 1 calc R .
H31C H 0.7646(2) 0.9683(3) 0.81834(15) 0.032 Uiso 1 calc R .
C312 C 0.7640(2) 0.7094(3) 0.7548(2) 0.0218(7) Uani 1 d . .
H31D H 0.8056(2) 0.6843(3) 0.7851(2) 0.033 Uiso 1 calc R .
H31E H 0.7629(2) 0.6806(3) 0.7135(2) 0.033 Uiso 1 calc R .
H31F H 0.7250(2) 0.6800(3) 0.7666(2) 0.033 Uiso 1 calc R .
C313 C 0.8246(2) 0.8829(3) 0.7365(2) 0.0217(7) Uani 1 d . .
H31G H 0.8651(2) 0.8568(3) 0.7679(2) 0.033 Uiso 1 calc R .
H31H H 0.8244(2) 0.9661(3) 0.7351(2) 0.033 Uiso 1 calc R .
H31I H 0.8246(2) 0.8528(3) 0.6957(2) 0.033 Uiso 1 calc R .
Cl11 Cl 0.5903(2) 0.4594(3) 0.4787(2) 0.1376(11) Uani 1 d . .
Cl12 Cl 0.5634(4) 0.6628(4) 0.5301(3) 0.288(4) Uani 1 d . .
C1 C 0.5998(7) 0.5525(15) 0.5579(7) 0.220(10) Uani 1 d . .
H1A H 0.5772(7) 0.5151(15) 0.5861(7) 0.264 Uiso 1 calc R .
H1B H 0.6476(7) 0.5666(15) 0.5804(7) 0.264 Uiso 1 calc R .

loop_
_geom_bond_atom_site_label_1
_geom_bond_atom_site_label_2
_geom_bond_distance
_geom_bond_site_symmetry_2
_geom_bond_publ_flag
Ti O2 1.828(2) . ?
Ti O1 1.867(2) . ?
Ti O3 1.882(2) . ?
Ti O4 1.928(2) . ?
Ti O5 2.161(2) . ?
Ti N 2.245(3) . ?
O1 C11 1.358(4) . ?
O3 C31 1.351(4) . ?
O2 C21 1.349(4) . ?
O4 C41 1.316(4) . ?
O5 C5 1.234(4) . ?
O6 C6 1.212(4) . ?
N C30 1.497(4) . ?
N C10 1.500(4) . ?
N C20 1.507(4) . ?
C5 C42 1.437(4) . ?
C6 C46 1.474(5) . ?
C10 C12 1.508(4) . ?
C11 C12 1.400(4) . ?
C11 C16 1.409(4) . ?
C12 C13 1.390(4) . ?
C13 C14 1.399(4) . ?
C14 C15 1.395(5) . ?
C14 C100 1.536(4) . ?
C15 C16 1.403(4) . ?
C16 C110 1.534(4) . ?
C30 C32 1.517(4) . ?
C31 C32 1.409(4) . ?
C31 C36 1.415(4) . ?
C32 C33 1.389(4) . ?
C33 C34 1.399(4) . ?
C34 C35 1.396(4) . ?
C34 C300 1.537(4) . ?
C35 C36 1.401(4) . ?
C36 C310 1.541(4) . ?
C20 C22 1.513(4) . ?
C21 C26 1.404(4) . ?
C21 C22 1.402(4) . ?
C22 C23 1.384(4) . ?
C23 C24 1.394(4) . ?
C24 C25 1.404(4) . ?
C24 C200 1.530(4) . ?
C25 C26 1.404(4) . ?
C26 C210 1.539(4) . ?
C41 C46 1.420(4) . ?
C41 C42 1.423(4) . ?
C42 C43 1.397(4) . ?
C43 C44 1.381(5) . ?
C44 C45 1.390(5) . ?
C44 C47 1.509(5) . ?
C45 C46 1.392(5) . ?
C100 C102 1.521(6) . ?
C100 C103 1.526(6) . ?
C100 C101 1.539(6) . ?
C110 C111 1.531(5) . ?
C110 C112 1.537(5) . ?
C110 C113 1.546(5) . ?
C300 C301 1.527(4) . ?
C300 C302 1.537(5) . ?
C300 C303 1.540(5) . ?
C310 C311 1.541(4) . ?
C310 C313 1.541(4) . ?
C310 C312 1.548(5) . ?
C200 C203 1.531(5) . ?
C200 C202 1.537(5) . ?
C200 C201 1.542(5) . ?
C210 C213 1.539(4) . ?
C210 C211 1.541(4) . ?
C210 C212 1.549(4) . ?
Cl11 C1 2.05(2) . ?
Cl12 C1 1.542(11) . ?
